data_1527100
loop_
_publ_author_name
'Bachmann, H.G.'
'Barnes, W.H.'

_publ_section_title
;
 The crystal structure of a sodium-calcium variety of Metahewettite
;
_journal_name_full 'Canadian Mineralogist'
_journal_page_first 219
_journal_page_last 235
_journal_volume 7
_journal_year 1962
_chemical_formula_sum 'Ca0.5 Na O16 V6'
_chemical_name_systematic 'Na Ca.5 V6 O16'
_space_group_IT_number 11
_symmetry_space_group_name_Hall '-P 2yb'
_symmetry_space_group_name_H-M 'P 1 21/m 1'
_cell_angle_alpha 90
_cell_angle_beta 96.25
_cell_angle_gamma 90
_cell_formula_units_Z 1
_cell_length_a 12.28
_cell_length_b 3.6
_cell_length_c 8
_cell_volume 351.562
_citation_journal_id_ASTM CAMIA6
_cod_data_source_file Bachmann_CAMIA6_1962_1642.cif
_cod_data_source_block Ca0.5Na1O16V6
_cod_original_cell_volume 351.5619
_cod_original_formula_sum 'Ca0.5 Na1 O16 V6'
_cod_database_code 1527100

loop_
_symmetry_equiv_pos_as_xyz
x,y,z
-x,y+1/2,-z
-x,-y,-z
x,-y-1/2,z

loop_
_atom_site_label
_atom_site_type_symbol
_atom_site_fract_x
_atom_site_fract_y
_atom_site_fract_z
_atom_site_occupancy
_atom_site_U_iso_or_equiv
O5 O-2 0.21 0.25 0.191 1 0.0
V3 V+5 0.523 0.25 0.83 1 0.0
O8 O-2 0.396 0.25 0.793 1 0.0
O2 O-2 0.165 0.25 0.938 1 0.0
O7 O-2 0.659 0.25 0.789 1 0.0
V1 V+5 0.072 0.25 0.169 1 0.0
Na1 Na+1 0.31 0.25 0.432 0.5 0.0
Ca1 Ca+2 0.31 0.25 0.432 0.25 0.0
O1 O-2 0.917 0.25 0.902 1 0.0
V2 V+5 0.83 0.25 0.13 1 0.0
O4 O-2 0.957 0.25 0.265 1 0.0
O3 O-2 0.471 0.25 0.094 1 0.0
O6 O-2 0.705 0.25 0.152 1 0.0
